data_4021078
loop_
_publ_author_name
'Tahar Ayad'
'Vanessa Faugeroux'
'Yves G\'enisson'
'Chantal Andr\'e'
'Michel Baltas'
'Liliane Gorrichon'

_publ_section_title
;
 Stereoselective Access to the Versatile 4-Aminohex-5-ene-1,2,3-triol
 Pattern
;
_journal_name_full 'Journal of Organic Chemistry'
_journal_page_first 8775
_journal_page_last 8779
_journal_paper_doi 10.1021/jo048766v
_journal_volume 69
_journal_year 2004
_chemical_formula_sum 'C15 H17.5 N0.5 O2 Si0.5'
_chemical_formula_weight 250.84
_space_group_IT_number 5
_symmetry_cell_setting monoclinic
_symmetry_space_group_name_Hall 'C 2y'
_symmetry_space_group_name_H-M 'C 1 2 1'
_cell_angle_alpha 90.00
_cell_angle_beta 130.916(2)
_cell_angle_gamma 90.00
_cell_formula_units_Z 8
_cell_length_a 26.977(3)
_cell_length_b 7.4394(9)
_cell_length_c 18.917(2)
_cell_measurement_temperature 193(2)
_cell_volume 2868.8(6)
_diffrn_ambient_temperature 193(2)
_exptl_crystal_density_diffrn 1.162
_cod_depositor_comments
;
The following automatic conversions were performed:
'_symmetry_cell_setting' value 'Monoclinic' changed to 'monoclinic'
according to '/home/saulius/struct/CIF-dictionaries/cif_core.dic'
dictionary named 'cif_core.dic' version 2.4.1 from 2010-06-29.

Automatic conversion script
Id: cif_fix_enum 1527 2010-12-29 10:47:43Z saulius 
;
_cod_original_sg_symbol_H-M 'C 2'
_cod_original_formula_sum 'C15 H17.50 N0.50 O2 Si0.50'
_cod_database_code 4021078

loop_
_symmetry_equiv_pos_as_xyz
'x, y, z'
'-x, y, -z'
'x+1/2, y+1/2, z'
'-x+1/2, y+1/2, -z'

loop_
_atom_site_label
_atom_site_type_symbol
_atom_site_fract_x
_atom_site_fract_y
_atom_site_fract_z
_atom_site_U_iso_or_equiv
_atom_site_adp_type
_atom_site_occupancy
_atom_site_calc_flag
_atom_site_refinement_flags
_atom_site_disorder_assembly
_atom_site_disorder_group
C1 C 0.1478(7) 0.777(2) 0.3354(10) 0.063(4) Uani 0.421(11) d PDU A 1
H1 H 0.1889 0.7822 0.3973 0.075 Uiso 0.421(11) calc PR A 1
C2 C 0.0930(8) 0.854(3) 0.3151(12) 0.074(5) Uani 0.421(11) d PDU A 1
H2 H 0.0924 0.8888 0.3629 0.089 Uiso 0.421(11) calc PR A 1
C3 C 0.0358(10) 0.878(3) 0.2154(13) 0.065(5) Uani 0.421(11) d PDU A 1
H3 H -0.0014 0.9411 0.1982 0.078 Uiso 0.421(11) calc PR A 1
C4 C 0.0345(11) 0.814(5) 0.1475(13) 0.065(5) Uani 0.421(11) d PDU A 1
H4 H -0.0036 0.8257 0.0834 0.078 Uiso 0.421(11) calc PR A 1
C5 C 0.0896(9) 0.733(4) 0.1739(9) 0.047(4) Uani 0.421(11) d PDU A 1
H5 H 0.0915 0.7030 0.1268 0.056 Uiso 0.421(11) calc PR A 1
C6 C 0.1431(2) 0.6911(7) 0.2661(4) 0.0570(12) Uani 1 d DU . .
C1' C 0.1464(6) 0.6902(18) 0.3455(8) 0.069(3) Uani 0.579(11) d PDU A 2
H1' H 0.1823 0.6303 0.4007 0.083 Uiso 0.579(11) calc PR A 2
C2' C 0.1003(7) 0.771(2) 0.3463(11) 0.089(4) Uani 0.579(11) d PDU A 2
H2' H 0.1048 0.7754 0.4004 0.107 Uiso 0.579(11) calc PR A 2
C3' C 0.0438(7) 0.850(2) 0.2555(13) 0.086(5) Uani 0.579(11) d PDU A 2
H3' H 0.0120 0.9153 0.2519 0.103 Uiso 0.579(11) calc PR A 2
C4' C 0.0358(6) 0.833(3) 0.1774(11) 0.072(4) Uani 0.579(11) d PDU A 2
H4' H -0.0023 0.8780 0.1189 0.087 Uiso 0.579(11) calc PR A 2
C5' C 0.0836(8) 0.750(4) 0.1851(10) 0.072(5) Uani 0.579(11) d PDU A 2
H5' H 0.0752 0.7297 0.1285 0.086 Uiso 0.579(11) calc PR A 2
C7 C 0.2902(2) 0.6892(6) 0.3747(3) 0.0491(11) Uani 1 d DU . .
C8 C 0.3126(5) 0.670(2) 0.4710(7) 0.059(4) Uani 0.421(11) d PDU A 1
H8 H 0.2865 0.6021 0.4784 0.071 Uiso 0.421(11) calc PR A 1
C9 C 0.3693(5) 0.748(2) 0.5488(8) 0.065(4) Uani 0.421(11) d PDU A 1
H9 H 0.3809 0.7374 0.6081 0.078 Uiso 0.421(11) calc PR A 1
C10 C 0.4089(7) 0.842(3) 0.5402(11) 0.070(4) Uani 0.421(11) d PDU A 1
H10 H 0.4489 0.8923 0.5940 0.084 Uiso 0.421(11) calc PR A 1
C11 C 0.3906(8) 0.863(3) 0.4525(11) 0.072(5) Uani 0.421(11) d PDU A 1
H11 H 0.4163 0.9362 0.4459 0.086 Uiso 0.421(11) calc PR A 1
C12 C 0.3348(6) 0.778(2) 0.3747(9) 0.055(4) Uani 0.421(11) d PDU A 1
H12 H 0.3272 0.7804 0.3180 0.066 Uiso 0.421(11) calc PR A 1
C8' C 0.3040(4) 0.8037(15) 0.4428(7) 0.062(3) Uani 0.579(11) d PDU A 2
H8' H 0.2704 0.8291 0.4448 0.075 Uiso 0.579(11) calc PR A 2
C9' C 0.3642(6) 0.8825(18) 0.5078(8) 0.085(4) Uani 0.579(11) d PDU A 2
H9' H 0.3743 0.9414 0.5605 0.102 Uiso 0.579(11) calc PR A 2
C10' C 0.4098(7) 0.877(2) 0.4975(13) 0.094(5) Uani 0.579(11) d PDU A 2
H10' H 0.4498 0.9420 0.5389 0.113 Uiso 0.579(11) calc PR A 2
C11' C 0.3964(5) 0.775(2) 0.4253(9) 0.085(4) Uani 0.579(11) d PDU A 2
H11' H 0.4284 0.7642 0.4190 0.102 Uiso 0.579(11) calc PR A 2
C12' C 0.3359(5) 0.6876(18) 0.3618(7) 0.059(3) Uani 0.579(11) d PDU A 2
H12' H 0.3257 0.6267 0.3095 0.071 Uiso 0.579(11) calc PR A 2
C13 C 0.1446(3) 0.5565(7) -0.2112(3) 0.0600(13) Uani 1 d . . .
H13A H 0.1176 0.4491 -0.2470 0.072 Uiso 1 calc R . .
H13B H 0.1835 0.5538 -0.2060 0.072 Uiso 1 calc R . .
C14 C 0.2132(3) 0.3299(7) 0.2942(4) 0.0602(13) Uani 1 d DU . .
C15 C 0.2055(19) 0.275(3) 0.3649(19) 0.103(8) Uani 0.41(3) d PDU B 1
H15A H 0.2155 0.1473 0.3795 0.154 Uiso 0.41(3) calc PR B 1
H15B H 0.1603 0.2983 0.3380 0.154 Uiso 0.41(3) calc PR B 1
H15C H 0.2358 0.3460 0.4223 0.154 Uiso 0.41(3) calc PR B 1
C16 C 0.2711(12) 0.243(5) 0.311(2) 0.082(8) Uani 0.41(3) d PDU B 1
H16A H 0.2670 0.1116 0.3095 0.123 Uiso 0.41(3) calc PR B 1
H16B H 0.3120 0.2802 0.3717 0.123 Uiso 0.41(3) calc PR B 1
H16C H 0.2715 0.2802 0.2614 0.123 Uiso 0.41(3) calc PR B 1
C17 C 0.1467(7) 0.270(3) 0.1984(11) 0.064(5) Uani 0.41(3) d PDU B 1
H17A H 0.1477 0.2930 0.1483 0.097 Uiso 0.41(3) calc PR B 1
H17B H 0.1107 0.3387 0.1862 0.097 Uiso 0.41(3) calc PR B 1
H17C H 0.1398 0.1416 0.2005 0.097 Uiso 0.41(3) calc PR B 1
C15' C 0.2461(12) 0.297(2) 0.3995(11) 0.092(5) Uani 0.59(3) d PDU B 2
H15D H 0.2592 0.1709 0.4158 0.138 Uiso 0.59(3) calc PR B 2
H15E H 0.2146 0.3263 0.4076 0.138 Uiso 0.59(3) calc PR B 2
H15F H 0.2849 0.3741 0.4404 0.138 Uiso 0.59(3) calc PR B 2
C16' C 0.2599(8) 0.247(3) 0.2830(15) 0.058(4) Uani 0.59(3) d PDU B 2
H16D H 0.3021 0.3100 0.3239 0.088 Uiso 0.59(3) calc PR B 2
H16E H 0.2407 0.2584 0.2178 0.088 Uiso 0.59(3) calc PR B 2
H16F H 0.2667 0.1195 0.3003 0.088 Uiso 0.59(3) calc PR B 2
C17' C 0.1466(6) 0.240(2) 0.2287(16) 0.095(5) Uani 0.59(3) d PDU B 2
H17D H 0.1276 0.2564 0.1639 0.142 Uiso 0.59(3) calc PR B 2
H17E H 0.1175 0.2930 0.2371 0.142 Uiso 0.59(3) calc PR B 2
H17F H 0.1515 0.1107 0.2429 0.142 Uiso 0.59(3) calc PR B 2
C18 C 0.1902(2) 0.7643(6) 0.1343(3) 0.0510(12) Uani 1 d . . .
H18A H 0.2330 0.8028 0.1549 0.061 Uiso 1 calc R . .
H18B H 0.1732 0.8614 0.1492 0.061 Uiso 1 calc R . .
C19 C 0.1431(2) 0.7285(6) 0.0314(3) 0.0440(10) Uani 1 d . . .
H19 H 0.1013 0.6867 0.0147 0.053 Uiso 1 calc R . .
C20 C 0.16546(18) 0.5795(7) 0.0032(3) 0.0458(10) Uani 1 d . . .
H20 H 0.1701 0.4653 0.0350 0.055 Uiso 1 calc R . .
C21 C 0.1189(2) 0.5486(6) -0.1028(3) 0.0446(10) Uani 1 d . . .
H21 H 0.0879 0.6520 -0.1364 0.053 Uiso 1 calc R . .
C22 C 0.2256(2) 0.6046(8) -0.0423(3) 0.0556(12) Uani 1 d . . .
C23 C 0.0813(3) 0.3746(8) -0.1337(3) 0.0589(12) Uani 1 d . . .
H23 H 0.1052 0.2650 -0.1094 0.071 Uiso 1 calc R . .
C24 C 0.0173(3) 0.3683(9) -0.1925(5) 0.0833(18) Uani 1 d . . .
H24A H -0.0075 0.4764 -0.2177 0.100 Uiso 1 calc R . .
H24B H -0.0045 0.2557 -0.2102 0.100 Uiso 1 calc R . .
C25 C 0.1056(2) 0.7214(8) -0.2630(3) 0.0569(12) Uani 1 d DU . .
C26 C 0.1406(6) 0.8854(14) -0.2158(9) 0.061(4) Uani 0.524(12) d PDU C 1
H26 H 0.1849 0.8779 -0.1593 0.073 Uiso 0.524(12) calc PR C 1
C27 C 0.1122(7) 1.0535(15) -0.2493(8) 0.081(4) Uani 0.524(12) d PDU C 1
H27 H 0.1363 1.1571 -0.2130 0.098 Uiso 0.524(12) calc PR C 1
C28 C 0.0495(8) 1.073(2) -0.3348(10) 0.107(6) Uani 0.524(12) d PDU C 1
H28 H 0.0282 1.1869 -0.3557 0.129 Uiso 0.524(12) calc PR C 1
C29 C 0.0203(8) 0.924(2) -0.3866(12) 0.080(6) Uani 0.524(12) d PDU C 1
H29 H -0.0153 0.9349 -0.4520 0.096 Uiso 0.524(12) calc PR C 1
C30 C 0.0410(5) 0.756(2) -0.3467(8) 0.077(4) Uani 0.524(12) d PDU C 1
H30 H 0.0106 0.6588 -0.3767 0.092 Uiso 0.524(12) calc PR C 1
C26' C 0.1127(8) 0.8942(16) -0.2346(11) 0.066(4) Uani 0.476(12) d PDU C 2
H26' H 0.1482 0.9314 -0.1724 0.079 Uiso 0.476(12) calc PR C 2
C27' C 0.0649(8) 1.0128(18) -0.3024(13) 0.077(4) Uani 0.476(12) d PDU C 2
H27' H 0.0735 1.1380 -0.2910 0.093 Uiso 0.476(12) calc PR C 2
C28' C 0.0064(9) 0.960(3) -0.3842(13) 0.077(5) Uani 0.476(12) d PDU C 2
H28' H -0.0320 1.0315 -0.4162 0.093 Uiso 0.476(12) calc PR C 2
C29' C 0.0059(7) 0.796(2) -0.4179(10) 0.090(4) Uani 0.476(12) d PDU C 2
H29' H -0.0252 0.7731 -0.4832 0.109 Uiso 0.476(12) calc PR C 2
C30' C 0.0505(6) 0.664(2) -0.3573(7) 0.066(3) Uani 0.476(12) d PDU C 2
H30' H 0.0453 0.5425 -0.3766 0.079 Uiso 0.476(12) calc PR C 2
N1 N 0.16585(17) 0.5490(6) -0.1179(2) 0.0506(10) Uani 1 d . . .
O1 O 0.19796(16) 0.6026(5) 0.18149(19) 0.0595(8) Uani 1 d . . .
O2 O 0.12808(13) 0.8890(4) -0.0197(2) 0.0483(7) Uani 1 d . . .
H2A H 0.1630 0.9443 0.0037 0.072 Uiso 1 calc R . .
O3 O 0.22811(14) 0.6263(5) 0.0304(2) 0.0594(9) Uani 1 d . . .
O4 O 0.27262(17) 0.6299(5) -0.0362(3) 0.0748(11) Uani 1 d . . .
Si1 Si 0.21121(5) 0.58002(16) 0.27900(7) 0.0397(3) Uani 1 d . . .

loop_
_atom_site_aniso_label
_atom_site_aniso_U_11
_atom_site_aniso_U_22
_atom_site_aniso_U_33
_atom_site_aniso_U_23
_atom_site_aniso_U_13
_atom_site_aniso_U_12
C1 0.044(6) 0.045(10) 0.082(7) -0.026(7) 0.034(6) -0.005(7)
C2 0.071(8) 0.060(11) 0.100(9) -0.022(8) 0.060(7) 0.014(8)
C3 0.064(7) 0.054(11) 0.096(11) -0.004(10) 0.060(8) 0.015(7)
C4 0.059(7) 0.065(13) 0.094(8) 0.004(10) 0.060(7) 0.005(7)
C5 0.038(7) 0.035(10) 0.081(6) -0.017(6) 0.046(5) -0.015(6)
C6 0.043(2) 0.050(3) 0.071(3) -0.018(2) 0.034(2) -0.006(2)
C1' 0.066(6) 0.045(8) 0.120(7) -0.025(6) 0.072(5) -0.007(6)
C2' 0.087(7) 0.067(9) 0.140(9) -0.028(7) 0.087(7) -0.004(7)
C3' 0.052(7) 0.065(9) 0.149(12) -0.038(9) 0.069(8) -0.012(5)
C4' 0.047(5) 0.041(7) 0.134(10) -0.029(10) 0.062(8) -0.011(4)
C5' 0.040(6) 0.054(9) 0.120(7) 0.007(9) 0.051(6) 0.015(5)
C7 0.046(2) 0.041(3) 0.063(3) -0.003(2) 0.037(2) 0.0052(19)
C8 0.039(6) 0.087(11) 0.057(6) -0.015(6) 0.035(5) 0.002(6)
C9 0.048(6) 0.089(10) 0.056(6) -0.007(6) 0.034(5) 0.015(6)
C10 0.042(7) 0.083(10) 0.064(7) -0.009(8) 0.026(6) 0.002(6)
C11 0.057(9) 0.066(10) 0.063(9) 0.005(9) 0.027(7) -0.019(8)
C12 0.043(6) 0.046(9) 0.051(6) 0.020(6) 0.020(5) 0.000(6)
C8' 0.059(5) 0.050(6) 0.062(5) -0.012(4) 0.033(4) 0.000(4)
C9' 0.073(6) 0.070(7) 0.069(7) -0.030(5) 0.028(5) -0.016(6)
C10' 0.044(6) 0.077(9) 0.101(12) -0.022(9) 0.022(8) -0.007(6)
C11' 0.049(5) 0.079(8) 0.097(8) -0.008(7) 0.034(5) -0.005(5)
C12' 0.051(5) 0.052(8) 0.070(6) 0.009(5) 0.037(4) -0.009(5)
C13 0.084(3) 0.050(3) 0.071(3) -0.012(3) 0.062(3) -0.007(3)
C14 0.098(4) 0.036(3) 0.080(3) -0.002(2) 0.073(3) 0.000(2)
C15 0.18(2) 0.061(11) 0.139(13) -0.024(11) 0.132(16) -0.068(15)
C16 0.114(11) 0.064(13) 0.070(16) 0.035(13) 0.062(11) 0.053(12)
C17 0.093(8) 0.028(9) 0.128(9) -0.015(8) 0.097(7) -0.028(7)
C15' 0.196(16) 0.033(7) 0.150(8) 0.025(7) 0.158(10) 0.012(9)
C16' 0.078(7) 0.053(8) 0.063(10) 0.010(7) 0.054(8) 0.006(7)
C17' 0.117(7) 0.041(7) 0.198(13) 0.002(9) 0.135(8) -0.015(6)
C18 0.057(3) 0.043(3) 0.043(2) 0.005(2) 0.029(2) -0.007(2)
C19 0.044(2) 0.044(3) 0.042(2) 0.0057(19) 0.027(2) -0.004(2)
C20 0.043(2) 0.045(2) 0.045(2) 0.008(2) 0.0261(18) 0.005(2)
C21 0.043(2) 0.044(3) 0.044(2) 0.004(2) 0.0275(19) 0.006(2)
C22 0.048(3) 0.060(3) 0.065(3) 0.012(3) 0.039(2) 0.016(3)
C23 0.067(3) 0.054(3) 0.063(3) -0.001(2) 0.045(3) -0.008(3)
C24 0.078(4) 0.063(4) 0.107(5) -0.028(4) 0.060(4) -0.020(3)
C25 0.062(3) 0.078(3) 0.050(2) 0.004(2) 0.045(2) -0.004(3)
C26 0.064(7) 0.050(5) 0.066(6) -0.001(4) 0.041(6) 0.020(5)
C27 0.085(8) 0.049(6) 0.075(6) 0.022(5) 0.037(5) 0.015(6)
C28 0.090(9) 0.086(8) 0.084(9) 0.016(8) 0.030(7) 0.025(8)
C29 0.059(8) 0.104(9) 0.063(7) 0.010(6) 0.034(6) 0.031(6)
C30 0.060(6) 0.091(8) 0.061(6) 0.008(6) 0.031(5) -0.006(6)
C26' 0.094(10) 0.063(7) 0.082(8) 0.017(5) 0.076(7) 0.016(6)
C27' 0.078(9) 0.060(7) 0.110(10) 0.006(6) 0.068(7) -0.008(6)
C28' 0.071(8) 0.091(9) 0.097(8) 0.016(7) 0.067(6) 0.025(7)
C29' 0.089(9) 0.094(9) 0.064(7) 0.014(6) 0.040(6) 0.016(7)
C30' 0.063(7) 0.077(8) 0.069(6) 0.010(5) 0.049(5) 0.016(6)
N1 0.049(2) 0.055(3) 0.054(2) 0.0030(19) 0.0369(19) 0.0027(18)
O1 0.085(2) 0.0457(19) 0.0451(15) 0.0033(16) 0.0416(16) 0.0043(19)
O2 0.0384(15) 0.0480(18) 0.0483(16) 0.0097(14) 0.0239(14) 0.0024(14)
O3 0.0336(15) 0.072(3) 0.0528(18) 0.0070(16) 0.0199(14) 0.0095(15)
O4 0.0499(19) 0.077(3) 0.107(3) 0.002(2) 0.055(2) 0.0092(18)
Si1 0.0442(6) 0.0373(6) 0.0424(6) 0.0007(5) 0.0305(5) -0.0003(6)

loop_
_geom_bond_atom_site_label_1
_geom_bond_atom_site_label_2
_geom_bond_distance
_geom_bond_site_symmetry_2
_geom_bond_publ_flag
C1 C2 1.385(15) . ?
C1 C6 1.387(13) . ?
C2 C3 1.470(19) . ?
C3 C4 1.347(19) . ?
C4 C5 1.362(16) . ?
C5 C6 1.387(13) . ?
C6 C5' 1.377(12) . ?
C6 C1' 1.446(11) . ?
C6 Si1 1.879(5) . ?
C1' C2' 1.389(13) . ?
C2' C3' 1.480(18) . ?
C3' C4' 1.352(18) . ?
C4' C5' 1.348(14) . ?
C7 C12 1.374(12) . ?
C7 C8' 1.377(9) . ?
C7 C12' 1.407(10) . ?
C7 C8 1.503(11) . ?
C7 Si1 1.850(5) . ?
C8 C9 1.376(14) . ?
C9 C10 1.37(2) . ?
C10 C11 1.40(2) . ?
C11 C12 1.391(17) . ?
C8' C9' 1.370(12) . ?
C9' C10' 1.37(2) . ?
C10' C11' 1.388(19) . ?
C11' C12' 1.399(14) . ?
C13 N1 1.457(6) . ?
C13 C25 1.490(8) . ?
C14 C17' 1.516(11) . ?
C14 C16 1.523(13) . ?
C14 C15 1.536(12) . ?
C14 C16' 1.537(11) . ?
C14 C17 1.563(12) . ?
C14 C15' 1.581(11) . ?
C14 Si1 1.878(5) . ?
C18 O1 1.429(6) . ?
C18 C19 1.496(6) . ?
C19 O2 1.418(5) . ?
C19 C20 1.516(6) . ?
C20 O3 1.450(5) . ?
C20 C21 1.534(6) . ?
C21 N1 1.468(5) . ?
C21 C23 1.506(7) . ?
C22 O4 1.210(5) . ?
C22 N1 1.339(6) . ?
C22 O3 1.343(5) . ?
C23 C24 1.307(8) . ?
C25 C26' 1.358(12) . ?
C25 C30 1.412(11) . ?
C25 C26 1.440(11) . ?
C25 C30' 1.449(11) . ?
C26 C27 1.384(13) . ?
C27 C28 1.384(14) . ?
C28 C29 1.343(15) . ?
C29 C30 1.379(16) . ?
C26' C27' 1.386(15) . ?
C27' C28' 1.358(15) . ?
C28' C29' 1.369(16) . ?
C29' C30' 1.386(14) . ?
O1 Si1 1.641(3) . ?
